data_1516141
loop_
_publ_author_name
'Woods, James A.'
'Lalrempuia, Ralte'
'Petronilho, Ana'
'McDaniel, Neal D.'
'M\"uller-Bunz, Helge'
'Albrecht, Martin'
'Bernhard, Stefan'

_publ_section_title
;
 Carbene iridium complexes for efficient water oxidation: scope and
 mechanistic insights
;
_journal_issue 7
_journal_name_full 'Energy &amp; Environmental Science'
_journal_page_first 2316
_journal_paper_doi 10.1039/c4ee00971a
_journal_volume 7
_journal_year 2014
_chemical_formula_moiety 'C19 H25 Cl Ir N4, C F3 O3 S'
_chemical_formula_sum 'C20 H25 Cl F3 Ir N4 O3 S'
_chemical_formula_weight 686.15
_chemical_name_systematic
;
?
;
_space_group_IT_number 2
_symmetry_cell_setting triclinic
_symmetry_space_group_name_Hall '-P 1'
_symmetry_space_group_name_H-M 'P -1'
_atom_sites_solution_hydrogens geom
_atom_sites_solution_primary direct
_atom_sites_solution_secondary difmap
_audit_creation_method SHELXL-97
_cell_angle_alpha 93.308(2)
_cell_angle_beta 98.055(3)
_cell_angle_gamma 96.258(3)
_cell_formula_units_Z 2
_cell_length_a 8.1397(3)
_cell_length_b 12.0802(4)
_cell_length_c 12.1711(4)
_cell_measurement_reflns_used 23992
_cell_measurement_temperature 100(2)
_cell_measurement_theta_max 29.7225
_cell_measurement_theta_min 3.3836
_cell_volume 1174.66(7)
_computing_cell_refinement
;
CrysAlisPro, Oxford Diffraction Ltd.,
Version 1.171.34.36 (release 02-08-2010 CrysAlis171 .NET)
(compiled Aug 2 2010,13:00:58)
;
_computing_data_collection
;
CrysAlisPro, Oxford Diffraction Ltd.,
Version 1.171.34.36 (release 02-08-2010 CrysAlis171 .NET)
(compiled Aug 2 2010,13:00:58)
;
_computing_data_reduction
;
CrysAlisPro, Oxford Diffraction Ltd.,
Version 1.171.34.36 (release 02-08-2010 CrysAlis171 .NET)
(compiled Aug 2 2010,13:00:58)
;
_computing_structure_refinement 'SHELXL-97 (Sheldrick, 2008)'
_computing_structure_solution 'SHELXS-97 (Sheldrick, 2008)'
_diffrn_ambient_temperature 100(2)
_diffrn_detector_area_resol_mean 10.3196
_diffrn_measured_fraction_theta_full 0.996
_diffrn_measured_fraction_theta_max 0.902
_diffrn_measurement_device_type 'SuperNova, Dual, Cu at zero, Atlas'
_diffrn_measurement_method '\w scans'
_diffrn_radiation_monochromator mirror
_diffrn_radiation_source 'SuperNova (Mo) X-ray Source'
_diffrn_radiation_type MoK\a
_diffrn_radiation_wavelength 0.71073
_diffrn_reflns_av_R_equivalents 0.0340
_diffrn_reflns_av_sigmaI/netI 0.0237
_diffrn_reflns_limit_h_max 11
_diffrn_reflns_limit_h_min -11
_diffrn_reflns_limit_k_max 16
_diffrn_reflns_limit_k_min -15
_diffrn_reflns_limit_l_max 16
_diffrn_reflns_limit_l_min -16
_diffrn_reflns_number 31288
_diffrn_reflns_theta_full 27.00
_diffrn_reflns_theta_max 29.79
_diffrn_reflns_theta_min 3.39
_exptl_absorpt_coefficient_mu 5.940
_exptl_absorpt_correction_T_max 0.583
_exptl_absorpt_correction_T_min 0.443
_exptl_absorpt_correction_type analytical
_exptl_absorpt_process_details
;
CrysAlisPro, Oxford Diffraction Ltd.,
Version 1.171.34.36 (release 02-08-2010 CrysAlis171 .NET)
(compiled Aug 2 2010,13:00:58)
Analytical numeric absorption correction using a multifaceted crystal
model based on expressions derived by R.C. Clark & J.S. Reid.
(Clark, R. C. & Reid, J. S. (1995). Acta Cryst. A51, 887-897)
;
_exptl_crystal_colour yellow
_exptl_crystal_density_diffrn 1.940
_exptl_crystal_density_method 'not measured'
_exptl_crystal_description block
_exptl_crystal_F_000 668
_exptl_crystal_size_max 0.2045
_exptl_crystal_size_mid 0.1599
_exptl_crystal_size_min 0.1138
_refine_diff_density_max 2.742
_refine_diff_density_min -1.729
_refine_diff_density_rms 0.120
_refine_ls_extinction_method none
_refine_ls_goodness_of_fit_ref 1.068
_refine_ls_hydrogen_treatment constr
_refine_ls_matrix_type full
_refine_ls_number_parameters 305
_refine_ls_number_reflns 6061
_refine_ls_number_restraints 0
_refine_ls_restrained_S_all 1.068
_refine_ls_R_factor_all 0.0217
_refine_ls_R_factor_gt 0.0206
_refine_ls_shift/su_max 0.003
_refine_ls_shift/su_mean 0.000
_refine_ls_structure_factor_coef Fsqd
_refine_ls_weighting_details 'calc w=1/[\s^2^(Fo^2^)+(0.0200P)^2^+2.5822P] where P=(Fo^2^+2Fc^2^)/3'
_refine_ls_weighting_scheme calc
_refine_ls_wR_factor_gt 0.0488
_refine_ls_wR_factor_ref 0.0494
_reflns_number_gt 5856
_reflns_number_total 6061
_reflns_threshold_expression I>2\s(I)
_cod_data_source_file c4ee00971a2.cif
_cod_data_source_block alb60(3)
_cod_depositor_comments 'Adding full bibliography for 1516138--1516146.cif.'
_cod_database_code 1516141

loop_
_symmetry_equiv_pos_as_xyz
'x, y, z'
'-x, -y, -z'

loop_
_atom_site_label
_atom_site_type_symbol
_atom_site_fract_x
_atom_site_fract_y
_atom_site_fract_z
_atom_site_U_iso_or_equiv
_atom_site_adp_type
_atom_site_occupancy
_atom_site_symmetry_multiplicity
_atom_site_calc_flag
_atom_site_refinement_flags
Ir Ir 0.595556(11) 0.739766(8) 0.754674(8) 0.01017(4) Uani 1 1 d .
Cl Cl 0.79855(8) 0.76156(5) 0.92017(5) 0.01504(12) Uani 1 1 d .
C1 C 0.7459(3) 0.6331(2) 0.6605(2) 0.0135(5) Uani 1 1 d .
C2 C 0.7543(3) 0.7476(2) 0.6267(2) 0.0150(5) Uani 1 1 d .
C3 C 0.5878(4) 0.7648(2) 0.5796(2) 0.0178(5) Uani 1 1 d .
C4 C 0.4763(3) 0.6681(2) 0.5944(2) 0.0168(5) Uani 1 1 d .
C5 C 0.5774(3) 0.5850(2) 0.6419(2) 0.0147(5) Uani 1 1 d .
C6 C 0.8956(3) 0.5793(2) 0.7068(2) 0.0182(5) Uani 1 1 d .
H6A H 0.8592 0.5046 0.7283 0.027 Uiso 1 1 calc R
H6B H 0.9560 0.6249 0.7723 0.027 Uiso 1 1 calc R
H6C H 0.9694 0.5733 0.6503 0.027 Uiso 1 1 calc R
C7 C 0.9124(4) 0.8249(3) 0.6275(3) 0.0215(6) Uani 1 1 d .
H7A H 0.9590 0.8097 0.5589 0.032 Uiso 1 1 calc R
H7B H 0.9936 0.8129 0.6919 0.032 Uiso 1 1 calc R
H7C H 0.8876 0.9024 0.6322 0.032 Uiso 1 1 calc R
C8 C 0.5394(4) 0.8645(3) 0.5203(3) 0.0254(7) Uani 1 1 d .
H8A H 0.6232 0.9288 0.5451 0.038 Uiso 1 1 calc R
H8B H 0.4302 0.8815 0.5372 0.038 Uiso 1 1 calc R
H8C H 0.5332 0.8483 0.4399 0.038 Uiso 1 1 calc R
C9 C 0.2921(4) 0.6483(3) 0.5541(3) 0.0256(7) Uani 1 1 d .
H9A H 0.2451 0.7196 0.5566 0.038 Uiso 1 1 calc R
H9B H 0.2383 0.5977 0.6020 0.038 Uiso 1 1 calc R
H9C H 0.2727 0.6148 0.4775 0.038 Uiso 1 1 calc R
C10 C 0.5065(4) 0.4705(2) 0.6658(2) 0.0203(6) Uani 1 1 d .
H10A H 0.5970 0.4300 0.6986 0.030 Uiso 1 1 calc R
H10B H 0.4502 0.4298 0.5963 0.030 Uiso 1 1 calc R
H10C H 0.4260 0.4768 0.7179 0.030 Uiso 1 1 calc R
C11 C 0.5150(3) 0.8877(2) 0.7992(2) 0.0119(5) Uani 1 1 d .
C12 C 0.5708(3) 0.9946(2) 0.7712(2) 0.0151(5) Uani 1 1 d .
H12 H 0.6608 1.0039 0.7293 0.018 Uiso 1 1 calc R
C13 C 0.4970(3) 1.0877(2) 0.8036(2) 0.0164(5) Uani 1 1 d .
H13 H 0.5379 1.1598 0.7846 0.020 Uiso 1 1 calc R
C14 C 0.3649(3) 1.0753(2) 0.8629(2) 0.0147(5) Uani 1 1 d .
H14 H 0.3120 1.1384 0.8828 0.018 Uiso 1 1 calc R
N1 N 0.3106(3) 0.97330(18) 0.89288(18) 0.0124(4) Uani 1 1 d .
C15 C 0.1654(3) 0.9621(2) 0.9531(2) 0.0166(5) Uani 1 1 d .
H15A H 0.0800 0.9046 0.9136 0.025 Uiso 1 1 calc R
H15B H 0.1193 1.0335 0.9573 0.025 Uiso 1 1 calc R
H15C H 0.2005 0.9406 1.0285 0.025 Uiso 1 1 calc R
C16 C 0.3851(3) 0.8823(2) 0.8650(2) 0.0104(5) Uani 1 1 d .
C17 C 0.3389(3) 0.7725(2) 0.9024(2) 0.0114(5) Uani 1 1 d .
C18 C 0.2464(3) 0.7207(2) 0.9760(2) 0.0146(5) Uani 1 1 d .
H18 H 0.1728 0.7525 1.0194 0.018 Uiso 1 1 calc R
N2 N 0.4254(3) 0.69313(18) 0.85959(18) 0.0115(4) Uani 1 1 d .
N3 N 0.3929(3) 0.59718(19) 0.90135(19) 0.0137(4) Uani 1 1 d .
N4 N 0.2840(3) 0.61473(19) 0.97210(19) 0.0138(4) Uani 1 1 d .
C19 C 0.2272(4) 0.5229(2) 1.0358(3) 0.0206(6) Uani 1 1 d .
H19A H 0.1575 0.5499 1.0886 0.031 Uiso 1 1 calc R
H19B H 0.3242 0.4941 1.0765 0.031 Uiso 1 1 calc R
H19C H 0.1618 0.4631 0.9849 0.031 Uiso 1 1 calc R
O1 O 1.1374(3) 0.8605(2) 0.37142(19) 0.0306(5) Uani 1 1 d .
O2 O 1.0353(3) 0.8458(2) 0.1747(2) 0.0315(5) Uani 1 1 d .
O3 O 1.2022(3) 0.7093(2) 0.2543(2) 0.0354(6) Uani 1 1 d .
S S 1.08771(10) 0.78981(6) 0.27161(6) 0.02122(15) Uani 1 1 d .
C20 C 0.9018(4) 0.7056(3) 0.2978(3) 0.0267(7) Uani 1 1 d .
F1 F 0.9321(3) 0.64709(17) 0.38640(17) 0.0330(4) Uani 1 1 d .
F2 F 0.7821(3) 0.7672(2) 0.3162(2) 0.0548(7) Uani 1 1 d .
F3 F 0.8437(4) 0.6314(3) 0.2120(2) 0.0656(9) Uani 1 1 d .

loop_
_atom_site_aniso_label
_atom_site_aniso_U_11
_atom_site_aniso_U_22
_atom_site_aniso_U_33
_atom_site_aniso_U_23
_atom_site_aniso_U_13
_atom_site_aniso_U_12
Ir 0.01034(5) 0.01006(5) 0.01117(6) 0.00083(3) 0.00362(3) 0.00333(3)
Cl 0.0147(3) 0.0135(3) 0.0159(3) -0.0006(2) -0.0004(2) 0.0014(2)
C1 0.0153(12) 0.0138(12) 0.0131(12) -0.0005(9) 0.0058(9) 0.0051(10)
C2 0.0186(13) 0.0165(13) 0.0125(12) 0.0020(10) 0.0078(10) 0.0057(10)
C3 0.0202(13) 0.0227(14) 0.0129(12) 0.0011(10) 0.0055(10) 0.0091(11)
C4 0.0152(12) 0.0249(15) 0.0117(12) -0.0029(10) 0.0037(10) 0.0080(11)
C5 0.0168(12) 0.0168(13) 0.0110(12) -0.0036(10) 0.0050(9) 0.0026(10)
C6 0.0158(13) 0.0185(14) 0.0218(14) 0.0011(11) 0.0050(10) 0.0069(10)
C7 0.0200(14) 0.0202(14) 0.0265(15) 0.0029(11) 0.0103(12) 0.0027(11)
C8 0.0335(17) 0.0273(16) 0.0197(15) 0.0086(12) 0.0062(12) 0.0159(13)
C9 0.0152(13) 0.0380(18) 0.0229(15) -0.0035(13) 0.0007(11) 0.0067(12)
C10 0.0224(14) 0.0178(14) 0.0203(14) -0.0038(11) 0.0071(11) -0.0016(11)
C11 0.0110(11) 0.0142(12) 0.0111(11) 0.0002(9) 0.0027(9) 0.0027(9)
C12 0.0150(12) 0.0155(13) 0.0154(13) 0.0022(10) 0.0038(10) 0.0019(10)
C13 0.0171(13) 0.0136(13) 0.0188(13) 0.0028(10) 0.0032(10) 0.0018(10)
C14 0.0165(12) 0.0111(12) 0.0167(13) 0.0010(10) 0.0016(10) 0.0040(9)
N1 0.0117(10) 0.0123(10) 0.0139(11) -0.0002(8) 0.0035(8) 0.0026(8)
C15 0.0157(12) 0.0139(13) 0.0230(14) 0.0013(10) 0.0111(10) 0.0042(10)
C16 0.0097(11) 0.0107(11) 0.0111(11) 0.0001(9) 0.0012(9) 0.0033(9)
C17 0.0105(11) 0.0121(12) 0.0121(12) 0.0002(9) 0.0030(9) 0.0032(9)
C18 0.0150(12) 0.0134(12) 0.0164(13) 0.0020(10) 0.0037(10) 0.0035(10)
N2 0.0128(10) 0.0096(10) 0.0130(10) 0.0007(8) 0.0037(8) 0.0022(8)
N3 0.0130(10) 0.0128(11) 0.0165(11) 0.0019(8) 0.0052(8) 0.0022(8)
N4 0.0140(10) 0.0133(11) 0.0153(11) 0.0028(8) 0.0050(8) 0.0025(8)
C19 0.0224(14) 0.0168(14) 0.0252(15) 0.0097(11) 0.0095(11) 0.0023(11)
O1 0.0378(13) 0.0273(12) 0.0234(12) -0.0013(9) 0.0023(10) -0.0069(10)
O2 0.0311(12) 0.0392(14) 0.0242(12) 0.0181(10) 0.0008(9) 0.0000(10)
O3 0.0340(13) 0.0271(13) 0.0540(17) 0.0127(11) 0.0256(12) 0.0132(10)
S 0.0247(4) 0.0207(4) 0.0197(3) 0.0036(3) 0.0040(3) 0.0068(3)
C20 0.0196(14) 0.0329(18) 0.0270(16) 0.0060(13) 0.0049(12) -0.0037(12)
F1 0.0378(11) 0.0293(10) 0.0350(11) 0.0106(8) 0.0095(9) 0.0079(9)
F2 0.0288(12) 0.0668(17) 0.0800(19) 0.0386(15) 0.0194(12) 0.0230(11)
F3 0.0670(18) 0.080(2) 0.0357(13) -0.0120(13) 0.0039(12) -0.0434(16)

loop_
_atom_type_symbol
_atom_type_description
_atom_type_scat_dispersion_real
_atom_type_scat_dispersion_imag
_atom_type_scat_source
C C 0.0033 0.0016 'International Tables Vol C Tables 4.2.6.8 and 6.1.1.4'
H H 0.0000 0.0000 'International Tables Vol C Tables 4.2.6.8 and 6.1.1.4'
N N 0.0061 0.0033 'International Tables Vol C Tables 4.2.6.8 and 6.1.1.4'
O O 0.0106 0.0060 'International Tables Vol C Tables 4.2.6.8 and 6.1.1.4'
F F 0.0171 0.0103 'International Tables Vol C Tables 4.2.6.8 and 6.1.1.4'
S S 0.1246 0.1234 'International Tables Vol C Tables 4.2.6.8 and 6.1.1.4'
Cl Cl 0.1484 0.1585 'International Tables Vol C Tables 4.2.6.8 and 6.1.1.4'
Ir Ir -1.4442 7.9887 'International Tables Vol C Tables 4.2.6.8 and 6.1.1.4'

loop_
_geom_angle_atom_site_label_1
_geom_angle_atom_site_label_2
_geom_angle_atom_site_label_3
_geom_angle
C11 Ir N2 77.23(9)
C11 Ir C4 113.15(10)
N2 Ir C4 103.76(10)
C11 Ir C2 114.87(10)
N2 Ir C2 165.96(10)
C4 Ir C2 65.63(11)
C11 Ir C3 96.76(10)
N2 Ir C3 136.73(10)
C4 Ir C3 38.96(11)
C2 Ir C3 38.87(10)
C11 Ir C5 151.61(10)
N2 Ir C5 101.64(9)
C4 Ir C5 38.93(10)
C2 Ir C5 64.31(10)
C3 Ir C5 64.27(10)
C11 Ir C1 153.48(10)
N2 Ir C1 129.25(9)
C4 Ir C1 63.85(10)
C2 Ir C1 38.73(10)
C3 Ir C1 63.80(10)
C5 Ir C1 36.78(10)
C11 Ir Cl 89.77(7)
N2 Ir Cl 85.18(6)
C4 Ir Cl 156.60(7)
C2 Ir Cl 101.37(8)
C3 Ir Cl 138.02(8)
C5 Ir Cl 118.54(7)
C1 Ir Cl 93.64(7)
C5 C1 C2 108.8(2)
C5 C1 C6 127.3(3)
C2 C1 C6 123.9(2)
C5 C1 Ir 71.17(15)
C2 C1 Ir 67.44(14)
C6 C1 Ir 127.26(19)
C3 C2 C1 106.9(2)
C3 C2 C7 127.3(3)
C1 C2 C7 125.3(2)
C3 C2 Ir 70.72(15)
C1 C2 Ir 73.82(14)
C7 C2 Ir 127.04(19)
C4 C3 C2 108.4(2)
C4 C3 C8 125.6(3)
C2 C3 C8 125.9(3)
C4 C3 Ir 69.77(16)
C2 C3 Ir 70.41(15)
C8 C3 Ir 127.7(2)
C3 C4 C5 107.7(2)
C3 C4 C9 126.6(3)
C5 C4 C9 125.2(3)
C3 C4 Ir 71.27(16)
C5 C4 Ir 73.89(15)
C9 C4 Ir 126.80(19)
C1 C5 C4 107.8(2)
C1 C5 C10 128.4(3)
C4 C5 C10 123.8(3)
C1 C5 Ir 72.06(15)
C4 C5 Ir 67.18(15)
C10 C5 Ir 125.62(18)
C1 C6 H6A 109.5
C1 C6 H6B 109.5
H6A C6 H6B 109.5
C1 C6 H6C 109.5
H6A C6 H6C 109.5
H6B C6 H6C 109.5
C2 C7 H7A 109.5
C2 C7 H7B 109.5
H7A C7 H7B 109.5
C2 C7 H7C 109.5
H7A C7 H7C 109.5
H7B C7 H7C 109.5
C3 C8 H8A 109.5
C3 C8 H8B 109.5
H8A C8 H8B 109.5
C3 C8 H8C 109.5
H8A C8 H8C 109.5
H8B C8 H8C 109.5
C4 C9 H9A 109.5
C4 C9 H9B 109.5
H9A C9 H9B 109.5
C4 C9 H9C 109.5
H9A C9 H9C 109.5
H9B C9 H9C 109.5
C5 C10 H10A 109.5
C5 C10 H10B 109.5
H10A C10 H10B 109.5
C5 C10 H10C 109.5
H10A C10 H10C 109.5
H10B C10 H10C 109.5
C12 C11 C16 115.4(2)
C12 C11 Ir 128.02(19)
C16 C11 Ir 116.55(18)
C13 C12 C11 121.3(2)
C13 C12 H12 119.3
C11 C12 H12 119.3
C14 C13 C12 120.0(3)
C14 C13 H13 120.0
C12 C13 H13 120.0
N1 C14 C13 119.8(2)
N1 C14 H14 120.1
C13 C14 H14 120.1
C14 N1 C16 120.7(2)
C14 N1 C15 118.5(2)
C16 N1 C15 120.7(2)
N1 C15 H15A 109.5
N1 C15 H15B 109.5
H15A C15 H15B 109.5
N1 C15 H15C 109.5
H15A C15 H15C 109.5
H15B C15 H15C 109.5
N1 C16 C11 122.5(2)
N1 C16 C17 122.6(2)
C11 C16 C17 114.9(2)
N2 C17 C18 106.5(2)
N2 C17 C16 112.0(2)
C18 C17 C16 141.2(2)
N4 C18 C17 104.5(2)
N4 C18 H18 127.8
C17 C18 H18 127.8
N3 N2 C17 111.1(2)
N3 N2 Ir 129.64(17)
C17 N2 Ir 119.00(17)
N2 N3 N4 105.4(2)
N3 N4 C18 112.5(2)
N3 N4 C19 118.7(2)
C18 N4 C19 128.7(2)
N4 C19 H19A 109.5
N4 C19 H19B 109.5
H19A C19 H19B 109.5
N4 C19 H19C 109.5
H19A C19 H19C 109.5
H19B C19 H19C 109.5
O1 S O2 115.14(16)
O1 S O3 113.48(17)
O2 S O3 113.94(16)
O1 S C20 103.75(15)
O2 S C20 104.97(15)
O3 S C20 103.87(16)
F2 C20 F1 107.1(3)
F2 C20 F3 108.8(3)
F1 C20 F3 106.4(3)
F2 C20 S 111.9(2)
F1 C20 S 111.8(2)
F3 C20 S 110.6(2)

loop_
_geom_bond_atom_site_label_1
_geom_bond_atom_site_label_2
_geom_bond_distance
Ir C11 2.040(3)
Ir N2 2.068(2)
Ir C4 2.142(3)
Ir C2 2.158(3)
Ir C3 2.162(3)
Ir C5 2.233(3)
Ir C1 2.245(2)
Ir Cl 2.4016(6)
C1 C5 1.413(4)
C1 C2 1.462(4)
C1 C6 1.499(4)
C2 C3 1.438(4)
C2 C7 1.503(4)
C3 C4 1.436(4)
C3 C8 1.500(4)
C4 C5 1.460(4)
C4 C9 1.499(4)
C5 C10 1.500(4)
C6 H6A 0.9800
C6 H6B 0.9800
C6 H6C 0.9800
C7 H7A 0.9800
C7 H7B 0.9800
C7 H7C 0.9800
C8 H8A 0.9800
C8 H8B 0.9800
C8 H8C 0.9800
C9 H9A 0.9800
C9 H9B 0.9800
C9 H9C 0.9800
C10 H10A 0.9800
C10 H10B 0.9800
C10 H10C 0.9800
C11 C12 1.399(4)
C11 C16 1.411(3)
C12 C13 1.395(4)
C12 H12 0.9500
C13 C14 1.377(4)
C13 H13 0.9500
C14 N1 1.351(3)
C14 H14 0.9500
N1 C16 1.360(3)
N1 C15 1.474(3)
C15 H15A 0.9800
C15 H15B 0.9800
C15 H15C 0.9800
C16 C17 1.454(4)
C17 N2 1.371(3)
C17 C18 1.383(4)
C18 N4 1.348(3)
C18 H18 0.9500
N2 N3 1.308(3)
N3 N4 1.344(3)
N4 C19 1.460(3)
C19 H19A 0.9800
C19 H19B 0.9800
C19 H19C 0.9800
O1 S 1.427(2)
O2 S 1.430(2)
O3 S 1.445(2)
S C20 1.807(3)
C20 F2 1.324(4)
C20 F1 1.332(4)
C20 F3 1.333(4)

loop_
_geom_torsion_atom_site_label_1
_geom_torsion_atom_site_label_2
_geom_torsion_atom_site_label_3
_geom_torsion_atom_site_label_4
_geom_torsion
C11 Ir C1 C5 -127.6(2)
N2 Ir C1 C5 48.9(2)
C4 Ir C1 C5 -37.75(16)
C2 Ir C1 C5 -120.7(2)
C3 Ir C1 C5 -81.37(18)
Cl Ir C1 C5 135.61(15)
C11 Ir C1 C2 -6.9(3)
N2 Ir C1 C2 169.58(15)
C4 Ir C1 C2 82.96(18)
C3 Ir C1 C2 39.34(16)
C5 Ir C1 C2 120.7(2)
Cl Ir C1 C2 -103.68(15)
C11 Ir C1 C6 109.4(3)
N2 Ir C1 C6 -74.2(3)
C4 Ir C1 C6 -160.8(3)
C2 Ir C1 C6 116.3(3)
C3 Ir C1 C6 155.6(3)
C5 Ir C1 C6 -123.0(3)
Cl Ir C1 C6 12.6(2)
C5 C1 C2 C3 -4.1(3)
C6 C1 C2 C3 175.9(2)
Ir C1 C2 C3 -63.41(18)
C5 C1 C2 C7 -176.5(3)
C6 C1 C2 C7 3.5(4)
Ir C1 C2 C7 124.3(3)
C5 C1 C2 Ir 59.28(18)
C6 C1 C2 Ir -120.7(2)
C11 Ir C2 C3 -68.39(18)
N2 Ir C2 C3 79.7(4)
C4 Ir C2 C3 37.02(17)
C5 Ir C2 C3 80.15(18)
C1 Ir C2 C3 115.0(2)
Cl Ir C2 C3 -163.48(15)
C11 Ir C2 C1 176.62(15)
N2 Ir C2 C1 -35.3(5)
C4 Ir C2 C1 -77.96(17)
C3 Ir C2 C1 -115.0(2)
C5 Ir C2 C1 -34.83(15)
Cl Ir C2 C1 81.53(15)
C11 Ir C2 C7 54.3(3)
N2 Ir C2 C7 -157.5(3)
C4 Ir C2 C7 159.7(3)
C3 Ir C2 C7 122.7(3)
C5 Ir C2 C7 -157.1(3)
C1 Ir C2 C7 -122.3(3)
Cl Ir C2 C7 -40.8(2)
C1 C2 C3 C4 5.8(3)
C7 C2 C3 C4 178.0(3)
Ir C2 C3 C4 -59.64(18)
C1 C2 C3 C8 -171.5(3)
C7 C2 C3 C8 0.6(5)
Ir C2 C3 C8 123.0(3)
C1 C2 C3 Ir 65.49(17)
C7 C2 C3 Ir -122.4(3)
C11 Ir C3 C4 -118.89(16)
N2 Ir C3 C4 -40.4(2)
C2 Ir C3 C4 119.3(2)
C5 Ir C3 C4 38.98(15)
C1 Ir C3 C4 80.06(17)
Cl Ir C3 C4 143.88(13)
C11 Ir C3 C2 121.85(17)
N2 Ir C3 C2 -159.61(15)
C4 Ir C3 C2 -119.3(2)
C5 Ir C3 C2 -80.28(17)
C1 Ir C3 C2 -39.20(16)
Cl Ir C3 C2 24.6(2)
C11 Ir C3 C8 1.1(3)
N2 Ir C3 C8 79.6(3)
C4 Ir C3 C8 119.9(3)
C2 Ir C3 C8 -120.8(3)
C5 Ir C3 C8 158.9(3)
C1 Ir C3 C8 -160.0(3)
Cl Ir C3 C8 -96.2(3)
C2 C3 C4 C5 -5.4(3)
C8 C3 C4 C5 172.0(3)
Ir C3 C4 C5 -65.42(18)
C2 C3 C4 C9 -177.5(3)
C8 C3 C4 C9 -0.2(4)
Ir C3 C4 C9 122.4(3)
C2 C3 C4 Ir 60.04(19)
C8 C3 C4 Ir -122.6(3)
C11 Ir C4 C3 71.02(17)
N2 Ir C4 C3 152.81(15)
C2 Ir C4 C3 -36.94(15)
C5 Ir C4 C3 -115.6(2)
C1 Ir C4 C3 -79.92(16)
Cl Ir C4 C3 -96.8(2)
C11 Ir C4 C5 -173.37(15)
N2 Ir C4 C5 -91.58(16)
C2 Ir C4 C5 78.66(16)
C3 Ir C4 C5 115.6(2)
C1 Ir C4 C5 35.69(15)
Cl Ir C4 C5 18.8(3)
C11 Ir C4 C9 -51.1(3)
N2 Ir C4 C9 30.7(3)
C2 Ir C4 C9 -159.1(3)
C3 Ir C4 C9 -122.1(3)
C5 Ir C4 C9 122.2(3)
C1 Ir C4 C9 157.9(3)
Cl Ir C4 C9 141.0(2)
C2 C1 C5 C4 0.8(3)
C6 C1 C5 C4 -179.2(3)
Ir C1 C5 C4 57.86(17)
C2 C1 C5 C10 -178.6(3)
C6 C1 C5 C10 1.4(4)
Ir C1 C5 C10 -121.6(3)
C2 C1 C5 Ir -57.01(18)
C6 C1 C5 Ir 123.0(3)
C3 C4 C5 C1 2.8(3)
C9 C4 C5 C1 175.1(3)
Ir C4 C5 C1 -60.92(18)
C3 C4 C5 C10 -177.7(2)
C9 C4 C5 C10 -5.4(4)
Ir C4 C5 C10 118.6(2)
C3 C4 C5 Ir 63.70(18)
C9 C4 C5 Ir -124.0(3)
C11 Ir C5 C1 131.9(2)
N2 Ir C5 C1 -143.45(16)
C4 Ir C5 C1 119.0(2)
C2 Ir C5 C1 36.65(16)
C3 Ir C5 C1 80.00(17)
Cl Ir C5 C1 -52.63(17)
C11 Ir C5 C4 12.9(3)
N2 Ir C5 C4 97.55(16)
C2 Ir C5 C4 -82.35(17)
C3 Ir C5 C4 -39.00(16)
C1 Ir C5 C4 -119.0(2)
Cl Ir C5 C4 -171.63(13)
C11 Ir C5 C10 -103.3(3)
N2 Ir C5 C10 -18.6(3)
C4 Ir C5 C10 -116.2(3)
C2 Ir C5 C10 161.5(3)
C3 Ir C5 C10 -155.2(3)
C1 Ir C5 C10 124.8(3)
Cl Ir C5 C10 72.2(2)
N2 Ir C11 C12 176.1(3)
C4 Ir C11 C12 -84.3(3)
C2 Ir C11 C12 -11.5(3)
C3 Ir C11 C12 -47.5(3)
C5 Ir C11 C12 -93.0(3)
C1 Ir C11 C12 -6.8(4)
Cl Ir C11 C12 91.0(2)
N2 Ir C11 C16 -5.02(19)
C4 Ir C11 C16 94.7(2)
C2 Ir C11 C16 167.43(18)
C3 Ir C11 C16 131.4(2)
C5 Ir C11 C16 85.9(3)
C1 Ir C11 C16 172.17(19)
Cl Ir C11 C16 -90.12(19)
C16 C11 C12 C13 -2.3(4)
Ir C11 C12 C13 176.7(2)
C11 C12 C13 C14 -1.0(4)
C12 C13 C14 N1 2.2(4)
C13 C14 N1 C16 0.0(4)
C13 C14 N1 C15 -178.0(3)
C14 N1 C16 C11 -3.5(4)
C15 N1 C16 C11 174.4(2)
C14 N1 C16 C17 175.4(2)
C15 N1 C16 C17 -6.7(4)
C12 C11 C16 N1 4.5(4)
Ir C11 C16 N1 -174.55(19)
C12 C11 C16 C17 -174.5(2)
Ir C11 C16 C17 6.5(3)
N1 C16 C17 N2 177.2(2)
C11 C16 C17 N2 -3.9(3)
N1 C16 C17 C18 -11.0(5)
C11 C16 C17 C18 168.0(3)
N2 C17 C18 N4 0.1(3)
C16 C17 C18 N4 -172.0(3)
C18 C17 N2 N3 0.0(3)
C16 C17 N2 N3 174.6(2)
C18 C17 N2 Ir -175.03(17)
C16 C17 N2 Ir -0.4(3)
C11 Ir N2 N3 -171.0(2)
C4 Ir N2 N3 77.9(2)
C2 Ir N2 N3 38.4(5)
C3 Ir N2 N3 102.7(2)
C5 Ir N2 N3 38.0(2)
C1 Ir N2 N3 10.6(3)
Cl Ir N2 N3 -80.1(2)
C11 Ir N2 C17 2.92(19)
C4 Ir N2 C17 -108.2(2)
C2 Ir N2 C17 -147.7(4)
C3 Ir N2 C17 -83.4(2)
C5 Ir N2 C17 -148.04(19)
C1 Ir N2 C17 -175.45(18)
Cl Ir N2 C17 93.79(19)
C17 N2 N3 N4 0.0(3)
Ir N2 N3 N4 174.28(17)
N2 N3 N4 C18 0.1(3)
N2 N3 N4 C19 -177.9(2)
C17 C18 N4 N3 -0.1(3)
C17 C18 N4 C19 177.6(3)
O1 S C20 F2 60.9(3)
O2 S C20 F2 -60.3(3)
O3 S C20 F2 179.7(3)
O1 S C20 F1 -59.3(3)
O2 S C20 F1 179.5(2)
O3 S C20 F1 59.6(3)
O1 S C20 F3 -177.7(3)
O2 S C20 F3 61.1(3)
O3 S C20 F3 -58.8(3)
